data_4335905
loop_
_publ_author_name
'Solveig A. Scholl'
'Gudrun T. Plundrich'
'Hubert Wadepohl'
'Lutz H. Gade'

_publ_section_title
;
 Zirconium Complexes Supported by an N-Perfluoro-Arylated Diamidopyridyl
 Ligand: Synthesis of Hydrazinediido Complexes
;
_journal_name_full 'Inorganic Chemistry'
_journal_page_first 10158
_journal_page_last 10166
_journal_paper_doi 10.1021/ic401603y
_journal_volume 52
_journal_year 2013
_chemical_formula_sum 'C88 H82 F18 K2 N14 Zr2'
_chemical_formula_weight 1938.31
_space_group_crystal_system triclinic
_space_group_IT_number 2
_space_group_name_Hall '-P 1'
_space_group_name_H-M_alt 'P -1'
_symmetry_cell_setting triclinic
_symmetry_Int_Tables_number 2
_symmetry_space_group_name_Hall '-P 1'
_symmetry_space_group_name_H-M 'P -1'
_atom_sites_solution_hydrogens mixed
_atom_sites_solution_primary iterative
_atom_sites_solution_secondary difmap
_audit_block_code ga_ss50
_audit_creation_date
;
'Thu Mar 21 14:54:14 2013'
;
_audit_creation_method SHELXL-2013
_audit_update_record 'Thu Mar 21 17:07:56 CET 2013'
_cell_angle_alpha 93.1084(8)
_cell_angle_beta 95.7719(8)
_cell_angle_gamma 111.0070(9)
_cell_formula_units_Z 1
_cell_length_a 10.21010(10)
_cell_length_b 13.21438(13)
_cell_length_c 16.79443(15)
_cell_measurement_reflns_used 31731
_cell_measurement_temperature 110(1)
_cell_measurement_theta_max 32.0740
_cell_measurement_theta_min 3.8690
_cell_volume 2094.62(4)
_computing_cell_refinement
;
CrysAlisPro, Agilent Technologies,
Version 1.171.36.28 (release 01-02-2013 CrysAlis171 .NET)
(compiled Feb  1 2013,16:14:44)
;
_computing_data_collection
;
CrysAlisPro, Agilent Technologies,
Version 1.171.36.28 (release 01-02-2013 CrysAlis171 .NET)
(compiled Feb  1 2013,16:14:44)
;
_computing_data_reduction
;
CrysAlisPro, Agilent Technologies,
Version 1.171.36.28 (release 01-02-2013 CrysAlis171 .NET)
(compiled Feb  1 2013,16:14:44)
;
_computing_publication_material 'encif (Wadepohl, 2009-13); encifer 1.4 (CCDC, 2011)'
_computing_structure_refinement 'SHELXL-2013 (Sheldrick, 2013)'
_computing_structure_solution 'SUPERFLIP (Palatinus, 2007-2009)'
_diffrn_ambient_temperature 110(1)
_diffrn_detector 'CCD plate'
_diffrn_detector_area_resol_mean 7.9621
_diffrn_detector_type 'Agilent EOS'
_diffrn_measured_fraction_theta_full 0.998
_diffrn_measured_fraction_theta_max 0.942
_diffrn_measurement_details
;
  1 omega    1.00   32.00   0.5000   25.0000
omega____ theta____ kappa____ phi______ frames
    -      -28.0026   77.0000 -120.0000 62

  2 omega  -60.00  -34.00   0.5000   25.0000
omega____ theta____ kappa____ phi______ frames
    -      -28.0026   77.0000  -60.0000 52

  3 omega  -60.00  -17.00   0.5000   25.0000
omega____ theta____ kappa____ phi______ frames
    -      -28.0026   77.0000   60.0000 86

  4 omega  -60.00  -20.00   0.5000   25.0000
omega____ theta____ kappa____ phi______ frames
    -      -28.0026   77.0000 -120.0000 80

  5 omega   16.00   42.00   0.5000   25.0000
omega____ theta____ kappa____ phi______ frames
    -      -28.0026   77.0000  -60.0000 52

  6 omega  -50.00  -17.00   0.5000   25.0000
omega____ theta____ kappa____ phi______ frames
    -      -28.0026   57.0000   60.0000 66

  7 omega   -4.00   43.00   0.5000   25.0000
omega____ theta____ kappa____ phi______ frames
    -       28.0026   77.0000 -150.0000 94

  8 omega   18.00   59.00   0.5000   25.0000
omega____ theta____ kappa____ phi______ frames
    -       28.0026  -77.0000  150.0000 82

  9 omega   -4.00   98.00   0.5000   25.0000
omega____ theta____ kappa____ phi______ frames
    -       28.0026   77.0000   90.0000 204

 10 omega  -25.00   59.00   0.5000   25.0000
omega____ theta____ kappa____ phi______ frames
    -       28.0026  -77.0000   90.0000 168

 11 omega   16.00   53.00   0.5000   25.0000
omega____ theta____ kappa____ phi______ frames
    -       28.0026   57.0000 -180.0000 74

 12 omega  -43.00   -7.00   0.5000   25.0000
omega____ theta____ kappa____ phi______ frames
    -       28.0026  -77.0000  150.0000 72

 13 omega   -3.00   85.00   0.5000   25.0000
omega____ theta____ kappa____ phi______ frames
    -       28.0026   77.0000    0.0000 176

 14 omega  -23.00   60.00   0.5000   25.0000
omega____ theta____ kappa____ phi______ frames
    -       28.0026  -77.0000  -60.0000 166

 15 omega    7.00   45.00   0.5000   25.0000
omega____ theta____ kappa____ phi______ frames
    -       28.0026   77.0000  -90.0000 76

 16 omega    1.00   46.00   0.5000   25.0000
omega____ theta____ kappa____ phi______ frames
    -       28.0026   38.0000    0.0000 90

 17 omega   60.00   86.00   0.5000   25.0000
omega____ theta____ kappa____ phi______ frames
    -       28.0026   57.0000   60.0000 52

 18 omega  -21.00  102.00   0.5000   25.0000
omega____ theta____ kappa____ phi______ frames
    -       28.0026   19.0000  -90.0000 246

 19 omega  -25.00   72.00   0.5000   25.0000
omega____ theta____ kappa____ phi______ frames
    -       28.0026  -19.0000  120.0000 194

 20 omega  -41.00   50.00   0.5000   25.0000
omega____ theta____ kappa____ phi______ frames
    -       28.0026  -57.0000  -90.0000 182

 21 omega    6.00   97.00   0.5000   25.0000
omega____ theta____ kappa____ phi______ frames
    -       28.0026   57.0000    0.0000 182

 22 omega  -41.00   50.00   0.5000   25.0000
omega____ theta____ kappa____ phi______ frames
    -       28.0026  -57.0000  150.0000 182

 23 omega   -4.00   23.00   0.5000   25.0000
omega____ theta____ kappa____ phi______ frames
    -       28.0026   77.0000  120.0000 54

 24 omega    1.00  101.00   0.5000   25.0000
omega____ theta____ kappa____ phi______ frames
    -       28.0026   38.0000  -90.0000 200

;
_diffrn_measurement_device '\k-geometry diffractometer'
_diffrn_measurement_device_type 'Agilent SuperNova, Dual, Cu at zero, Eos'
_diffrn_measurement_method '\w scans'
_diffrn_measurement_specimen_support 'polyimid foil'
_diffrn_orient_matrix_UB_11 0.0232530000
_diffrn_orient_matrix_UB_12 0.0575893000
_diffrn_orient_matrix_UB_13 0.0016595000
_diffrn_orient_matrix_UB_21 0.0556145000
_diffrn_orient_matrix_UB_22 0.0008592000
_diffrn_orient_matrix_UB_23 -0.0224150000
_diffrn_orient_matrix_UB_31 -0.0446930000
_diffrn_orient_matrix_UB_32 -0.0045020000
_diffrn_orient_matrix_UB_33 -0.0362486000
_diffrn_radiation_monochromator mirror
_diffrn_radiation_probe x-ray
_diffrn_radiation_type 'Mo K\a'
_diffrn_radiation_wavelength 0.7107
_diffrn_reflns_av_R_equivalents 0.0373
_diffrn_reflns_av_unetI/netI 0.0307
_diffrn_reflns_Laue_measured_fraction_full 0.998
_diffrn_reflns_Laue_measured_fraction_max 0.942
_diffrn_reflns_limit_h_max 15
_diffrn_reflns_limit_h_min -15
_diffrn_reflns_limit_k_max 19
_diffrn_reflns_limit_k_min -19
_diffrn_reflns_limit_l_max 24
_diffrn_reflns_limit_l_min -25
_diffrn_reflns_number 73620
_diffrn_reflns_point_group_measured_fraction_full 0.998
_diffrn_reflns_point_group_measured_fraction_max 0.942
_diffrn_reflns_theta_full 25.242
_diffrn_reflns_theta_max 32.401
_diffrn_reflns_theta_min 3.228
_diffrn_source 'microfocus X-Ray tube'
_diffrn_source_type 'Agilent SuperNova (Mo) x-ray Source'
_exptl_absorpt_coefficient_mu 0.444
_exptl_absorpt_correction_T_max 0.988
_exptl_absorpt_correction_T_min 0.952
_exptl_absorpt_correction_type analytical
_exptl_absorpt_process_details
;
CrysAlisPro, Agilent Technologies,
Version 1.171.36.28 (release 01-02-2013 CrysAlis171 .NET)
(compiled Feb  1 2013,16:14:44)
Analytical numeric absorption correction using a multifaceted crystal
model based on expressions derived by R.C. Clark & J.S. Reid.
(Clark, R. C. & Reid, J. S. (1995). Acta Cryst. A51, 887-897)
;
_exptl_crystal_colour orange
_exptl_crystal_density_diffrn 1.537
_exptl_crystal_description block
_exptl_crystal_F_000 988
_exptl_crystal_size_max 0.2420
_exptl_crystal_size_mid 0.1575
_exptl_crystal_size_min 0.0488
_refine_diff_density_max 0.686
_refine_diff_density_min -0.807
_refine_diff_density_rms 0.074
_refine_ls_extinction_method none
_refine_ls_goodness_of_fit_ref 1.174
_refine_ls_hydrogen_treatment mixed
_refine_ls_matrix_type full
_refine_ls_number_parameters 574
_refine_ls_number_reflns 14155
_refine_ls_number_restraints 7
_refine_ls_restrained_S_all 1.174
_refine_ls_R_factor_all 0.0470
_refine_ls_R_factor_gt 0.0417
_refine_ls_shift/su_max 0.001
_refine_ls_shift/su_mean 0.000
_refine_ls_structure_factor_coef Fsqd
_refine_ls_weighting_details
;
 w=1/[\s^2^(Fo^2^)+(0.0242P)^2^+1.6678P]
 where P=(Fo^2^+2Fc^2^)/3
;
_refine_ls_weighting_scheme calc
_refine_ls_wR_factor_gt 0.0812
_refine_ls_wR_factor_ref 0.0831
_reflns_Friedel_coverage 0.000
_reflns_number_gt 13179
_reflns_number_total 14155
_reflns_threshold_expression 'I > 2\s(I)'
_cod_data_source_file ic401603y_si_002_4.cif
_cod_data_source_block ga_ss50
_cod_database_code 4335905
_audit_block_refno 1732
_audit_block_usercomment 'SOS701, block, orange'
_shelx_space_group_comment
;
The symmetry employed for this shelxl refinement is uniquely defined
by the following loop, which should always be used as a source of
symmetry information in preference to the above space-group names.
They are only intended as comments.
;
_shelx_estimated_absorpt_t_min 0.957
_shelx_estimated_absorpt_t_max 0.957
_shelxl_version_number 2013-2
_cell_oxdiff_length_a 10.21010(10)
_cell_oxdiff_length_b 13.21438(13)
_cell_oxdiff_length_c 16.79443(15)
_cell_oxdiff_angle_alpha 93.1084(8)
_cell_oxdiff_angle_beta 95.7719(8)
_cell_oxdiff_angle_gamma 111.0070(9)
_cell_oxdiff_volume 2094.62(3)
_cell_oxdiff_measurement_reflns_used 31731
_reflns_odcompleteness_completeness 99.87
_reflns_odcompleteness_theta 30.44
_reflns_odcompleteness_iscentric 1

loop_
_symmetry_equiv_pos_as_xyz
'x, y, z'
'-x, -y, -z'

loop_
_atom_site_label
_atom_site_type_symbol
_atom_site_fract_x
_atom_site_fract_y
_atom_site_fract_z
_atom_site_U_iso_or_equiv
_atom_site_adp_type
_atom_site_occupancy
_atom_site_site_symmetry_order
_atom_site_calc_flag
_atom_site_refinement_flags_posn
_atom_site_refinement_flags_adp
Zr Zr 0.41794(2) 0.39605(2) 0.18111(2) 0.00833(4) Uani 1 1 d . .
K K 0.39067(4) 0.29432(3) 0.37171(2) 0.01825(7) Uani 1 1 d . .
F1 F 0.92364(10) 0.70671(8) 0.25791(6) 0.01577(18) Uani 1 1 d . .
F2 F 0.99057(10) 0.78680(8) 0.41222(6) 0.0197(2) Uani 1 1 d . .
F3 F 0.21222(10) 0.27366(8) 0.48558(6) 0.0190(2) Uani 1 1 d . .
F4 F 0.52581(10) 0.59599(8) 0.46259(5) 0.01671(18) Uani 1 1 d . .
F5 F 0.06221(11) 0.16299(8) 0.33628(6) 0.0209(2) Uani 1 1 d . .
F6 F -0.05307(13) -0.05168(9) 0.29332(7) 0.0297(3) Uani 1 1 d . .
F7 F -0.01302(14) -0.13648(8) 0.14943(7) 0.0311(3) Uani 1 1 d . .
F8 F 0.12864(12) -0.00588(8) 0.04750(6) 0.0229(2) Uani 1 1 d . .
F9 F 0.46412(10) 0.42276(7) 0.06691(5) 0.01356(17) Uani 1 1 d . .
N1 N 0.44276(13) 0.50883(10) 0.29327(7) 0.0107(2) Uani 1 1 d . .
N2 N 0.21340(13) 0.31157(10) 0.22922(8) 0.0121(2) Uani 1 1 d . .
N3 N 0.27965(14) 0.51131(10) 0.14201(8) 0.0130(2) Uani 1 1 d . .
N4 N 0.64556(13) 0.55932(10) 0.19294(7) 0.0114(2) Uani 1 1 d . .
N5 N 0.25287(14) 0.23134(10) 0.08606(8) 0.0124(2) Uani 1 1 d . .
N6 N 0.51980(14) 0.31210(11) 0.22409(8) 0.0132(2) Uani 1 1 d . .
N7 N 0.6009(2) 0.25267(13) 0.24986(10) 0.0305(4) Uani 1 1 d . .
C1 C 0.32532(16) 0.52194(13) 0.32988(9) 0.0131(3) Uani 1 1 d . .
H1 H 0.350(2) 0.5972(17) 0.3503(12) 0.016 Uiso 1 1 d . U
HB H 0.302(2) 0.4809(16) 0.3768(12) 0.016 Uiso 1 1 d . U
C2 C 0.18512(15) 0.48781(12) 0.27269(9) 0.0124(3) Uani 1 1 d . .
C3 C 0.11805(16) 0.36256(12) 0.25657(10) 0.0155(3) Uani 1 1 d . .
H3A H 0.0848 0.3321 0.3066 0.019 Uiso 1 1 calc R U
H3B H 0.0343 0.3432 0.2154 0.019 Uiso 1 1 calc R U
C4 C 0.08308(17) 0.52128(14) 0.31980(10) 0.0174(3) Uani 1 1 d . .
H4A H 0.0727 0.4856 0.3697 0.026 Uiso 1 1 calc R U
H4B H -0.0094 0.4990 0.2870 0.026 Uiso 1 1 calc R U
H4C H 0.1210 0.6005 0.3327 0.026 Uiso 1 1 calc R U
C5 C 0.20566(16) 0.54248(12) 0.19465(9) 0.0139(3) Uani 1 1 d . .
C6 C 0.14903(19) 0.62163(15) 0.17608(11) 0.0213(3) Uani 1 1 d . .
H6 H 0.0992 0.6446 0.2136 0.026 Uiso 1 1 calc R U
C7 C 0.1650(2) 0.66671(16) 0.10355(12) 0.0254(4) Uani 1 1 d . .
H7 H 0.1261 0.7202 0.0910 0.030 Uiso 1 1 calc R U
C8 C 0.2382(2) 0.63271(15) 0.04957(11) 0.0226(3) Uani 1 1 d . .
H8 H 0.2498 0.6615 -0.0010 0.027 Uiso 1 1 calc R U
C9 C 0.29421(18) 0.55546(13) 0.07150(10) 0.0165(3) Uani 1 1 d . .
H9 H 0.3455 0.5325 0.0349 0.020 Uiso 1 1 calc R U
C10 C 0.57556(15) 0.57750(11) 0.32600(9) 0.0101(2) Uani 1 1 d . .
C11 C 0.68575(15) 0.60379(11) 0.27608(9) 0.0103(2) Uani 1 1 d . .
C12 C 0.82084(15) 0.67460(12) 0.30606(9) 0.0119(3) Uani 1 1 d . .
C13 C 0.85775(16) 0.71827(12) 0.38567(9) 0.0130(3) Uani 1 1 d . .
C14 C 0.75434(16) 0.68997(12) 0.43552(9) 0.0131(3) Uani 1 1 d . .
C15 C 0.61744(16) 0.62273(12) 0.40655(9) 0.0117(3) Uani 1 1 d . .
C16 C 0.63116(18) 0.64554(13) 0.14347(10) 0.0169(3) Uani 1 1 d . .
H16A H 0.5985 0.6150 0.0874 0.025 Uiso 1 1 calc R U
H16B H 0.7231 0.7052 0.1467 0.025 Uiso 1 1 calc R U
H16C H 0.5624 0.6732 0.1637 0.025 Uiso 1 1 calc R U
C17 C 0.74719(17) 0.51491(14) 0.16110(10) 0.0178(3) Uani 1 1 d . .
H17A H 0.7723 0.4701 0.2000 0.027 Uiso 1 1 calc R U
H17B H 0.8327 0.5752 0.1522 0.027 Uiso 1 1 calc R U
H17C H 0.7034 0.4702 0.1101 0.027 Uiso 1 1 calc R U
C18 C 0.15337(15) 0.19985(12) 0.21121(9) 0.0121(3) Uani 1 1 d . .
C19 C 0.17529(16) 0.15361(12) 0.13763(9) 0.0131(3) Uani 1 1 d . .
C20 C 0.11642(18) 0.04183(13) 0.11833(9) 0.0164(3) Uani 1 1 d . .
C21 C 0.0396(2) -0.02792(13) 0.16986(10) 0.0205(3) Uani 1 1 d . .
C22 C 0.01840(19) 0.01480(13) 0.24160(10) 0.0198(3) Uani 1 1 d . .
C23 C 0.07521(17) 0.12639(13) 0.26174(9) 0.0156(3) Uani 1 1 d . .
C24 C 0.15195(17) 0.26742(13) 0.03634(9) 0.0164(3) Uani 1 1 d . .
H24A H 0.1006 0.2969 0.0715 0.025 Uiso 1 1 calc R U
H24B H 0.0846 0.2052 0.0010 0.025 Uiso 1 1 calc R U
H24C H 0.2041 0.3239 0.0037 0.025 Uiso 1 1 calc R U
C25 C 0.33583(18) 0.19139(13) 0.03340(10) 0.0170(3) Uani 1 1 d . .
H25A H 0.4063 0.2535 0.0133 0.025 Uiso 1 1 calc R U
H25B H 0.2722 0.1433 -0.0121 0.025 Uiso 1 1 calc R U
H25C H 0.3839 0.1510 0.0642 0.025 Uiso 1 1 calc R U
C26 C 0.5804(2) 0.15524(14) 0.20087(10) 0.0217(3) Uani 1 1 d . .
C27 C 0.4569(2) 0.06532(16) 0.19942(11) 0.0268(4) Uani 1 1 d . .
H27 H 0.3869 0.0687 0.2316 0.032 Uiso 1 1 calc R U
C28 C 0.4347(3) -0.02941(17) 0.15154(13) 0.0342(5) Uani 1 1 d . .
H28 H 0.3497 -0.0907 0.1510 0.041 Uiso 1 1 calc R U
C29 C 0.5352(3) -0.0350(2) 0.10478(15) 0.0434(6) Uani 1 1 d . .
H29 H 0.5197 -0.1000 0.0719 0.052 Uiso 1 1 calc R U
C30 C 0.6581(3) 0.0537(2) 0.10557(16) 0.0510(7) Uani 1 1 d . .
H30 H 0.7276 0.0497 0.0732 0.061 Uiso 1 1 calc R U
C31 C 0.6814(2) 0.1497(2) 0.15372(14) 0.0371(5) Uani 1 1 d . .
H31 H 0.7664 0.2109 0.1540 0.045 Uiso 1 1 calc R U
C32 C 0.69252(17) 0.28233(13) 0.32075(10) 0.0157(3) Uani 1 1 d . .
C33 C 0.71132(17) 0.37863(13) 0.36795(9) 0.0144(3) Uani 1 1 d . .
HA H 0.667(2) 0.4229(17) 0.3501(12) 0.017 Uiso 1 1 d . U
C34 C 0.79733(18) 0.40662(13) 0.44141(10) 0.0175(3) Uani 1 1 d . .
H34 H 0.8074 0.4715 0.4729 0.021 Uiso 1 1 calc R U
C35 C 0.86864(18) 0.34130(14) 0.46945(10) 0.0184(3) Uani 1 1 d . .
H35 H 0.9272 0.3607 0.5198 0.022 Uiso 1 1 calc R U
C36 C 0.85265(18) 0.24659(14) 0.42223(10) 0.0181(3) Uani 1 1 d . .
H36 H 0.9016 0.2015 0.4406 0.022 Uiso 1 1 calc R U
C37 C 0.76680(18) 0.21686(14) 0.34904(10) 0.0191(3) Uani 1 1 d . .
H37 H 0.7579 0.1521 0.3177 0.023 Uiso 1 1 calc R U
C81 C 0.4146(3) 0.11632(18) 0.57441(18) 0.0528(8) Uani 1 1 d D .
C82 C 0.2685(3) 0.06036(18) 0.55371(16) 0.0429(6) Uani 1 1 d D .
H82 H 0.2075 0.0481 0.5942 0.051 Uiso 1 1 calc R U
C83 C 0.2138(3) 0.02330(17) 0.47507(17) 0.0433(6) Uani 1 1 d D .
H83 H 0.1144 -0.0128 0.4619 0.052 Uiso 1 1 calc R U
C84 C 0.2963(3) 0.0365(2) 0.41631(18) 0.0501(7) Uani 1 1 d D .
H84 H 0.2555 0.0083 0.3626 0.060 Uiso 1 1 calc R U
C85 C 0.4366(3) 0.0896(2) 0.4334(2) 0.0548(8) Uani 1 1 d D .
H85 H 0.4942 0.0982 0.3914 0.066 Uiso 1 1 calc R U
C86 C 0.4985(3) 0.1315(2) 0.5100(2) 0.0580(9) Uani 1 1 d D .
H86 H 0.5976 0.1709 0.5203 0.070 Uiso 1 1 calc R U
C87 C 0.4761(6) 0.1531(3) 0.6602(2) 0.123(2) Uani 1 1 d . .
H87A H 0.4325 0.2015 0.6826 0.185 Uiso 1 1 calc R U
H87B H 0.5784 0.1923 0.6633 0.185 Uiso 1 1 calc R U
H87C H 0.4577 0.0896 0.6910 0.185 Uiso 1 1 calc R U

loop_
_atom_site_aniso_label
_atom_site_aniso_U_11
_atom_site_aniso_U_22
_atom_site_aniso_U_33
_atom_site_aniso_U_23
_atom_site_aniso_U_13
_atom_site_aniso_U_12
Zr 0.00913(6) 0.00969(6) 0.00627(6) -0.00007(4) 0.00105(4) 0.00366(5)
K 0.01960(16) 0.02473(17) 0.01206(15) 0.00452(12) 0.00418(12) 0.00915(13)
F1 0.0120(4) 0.0184(4) 0.0153(4) 0.0023(3) 0.0049(3) 0.0027(3)
F2 0.0123(4) 0.0207(5) 0.0188(5) -0.0011(4) -0.0035(4) -0.0008(4)
F3 0.0195(5) 0.0235(5) 0.0092(4) -0.0040(4) -0.0018(3) 0.0038(4)
F4 0.0167(4) 0.0216(5) 0.0093(4) 0.0001(3) 0.0044(3) 0.0034(4)
F5 0.0298(5) 0.0198(5) 0.0121(4) 0.0006(4) 0.0086(4) 0.0065(4)
F6 0.0428(7) 0.0178(5) 0.0218(5) 0.0053(4) 0.0156(5) -0.0003(5)
F7 0.0488(7) 0.0106(5) 0.0230(6) -0.0017(4) 0.0088(5) -0.0027(5)
F8 0.0345(6) 0.0149(4) 0.0138(5) -0.0047(4) 0.0064(4) 0.0026(4)
F9 0.0160(4) 0.0149(4) 0.0089(4) 0.0009(3) 0.0026(3) 0.0045(3)
N1 0.0090(5) 0.0130(5) 0.0096(5) -0.0016(4) 0.0021(4) 0.0034(4)
N2 0.0119(5) 0.0115(5) 0.0117(6) -0.0019(4) 0.0025(4) 0.0030(4)
N3 0.0132(6) 0.0146(6) 0.0114(6) -0.0004(4) 0.0001(4) 0.0058(5)
N4 0.0126(5) 0.0132(6) 0.0083(5) 0.0003(4) 0.0021(4) 0.0044(4)
N5 0.0156(6) 0.0132(6) 0.0086(5) 0.0016(4) 0.0031(4) 0.0050(5)
N6 0.0155(6) 0.0153(6) 0.0113(6) 0.0008(4) 0.0009(5) 0.0090(5)
N7 0.0440(10) 0.0274(8) 0.0254(8) -0.0145(6) -0.0205(7) 0.0284(8)
C1 0.0114(6) 0.0168(7) 0.0113(7) -0.0018(5) 0.0026(5) 0.0055(5)
C2 0.0113(6) 0.0137(6) 0.0124(7) -0.0011(5) 0.0023(5) 0.0049(5)
C3 0.0114(6) 0.0142(7) 0.0195(7) -0.0021(5) 0.0039(5) 0.0031(5)
C4 0.0146(7) 0.0213(7) 0.0184(8) -0.0014(6) 0.0046(6) 0.0091(6)
C5 0.0115(6) 0.0155(7) 0.0144(7) -0.0010(5) -0.0002(5) 0.0054(5)
C6 0.0223(8) 0.0246(8) 0.0234(8) 0.0029(7) 0.0047(6) 0.0157(7)
C7 0.0307(9) 0.0273(9) 0.0269(9) 0.0073(7) 0.0034(7) 0.0205(8)
C8 0.0295(9) 0.0255(8) 0.0177(8) 0.0063(6) 0.0010(7) 0.0159(7)
C9 0.0199(7) 0.0187(7) 0.0124(7) 0.0017(5) 0.0013(6) 0.0089(6)
C10 0.0118(6) 0.0091(6) 0.0096(6) 0.0009(5) 0.0019(5) 0.0041(5)
C11 0.0122(6) 0.0106(6) 0.0083(6) 0.0010(5) 0.0012(5) 0.0046(5)
C12 0.0118(6) 0.0115(6) 0.0123(6) 0.0023(5) 0.0032(5) 0.0037(5)
C13 0.0118(6) 0.0116(6) 0.0129(7) 0.0006(5) -0.0013(5) 0.0018(5)
C14 0.0170(7) 0.0128(6) 0.0080(6) -0.0010(5) -0.0007(5) 0.0047(5)
C15 0.0136(6) 0.0129(6) 0.0089(6) 0.0006(5) 0.0029(5) 0.0048(5)
C16 0.0191(7) 0.0164(7) 0.0122(7) 0.0050(5) 0.0011(5) 0.0024(6)
C17 0.0138(7) 0.0236(8) 0.0151(7) -0.0047(6) 0.0038(5) 0.0062(6)
C18 0.0120(6) 0.0118(6) 0.0107(6) -0.0002(5) 0.0007(5) 0.0026(5)
C19 0.0149(6) 0.0124(6) 0.0096(6) 0.0000(5) 0.0013(5) 0.0022(5)
C20 0.0221(8) 0.0134(7) 0.0101(7) -0.0023(5) 0.0023(5) 0.0026(6)
C21 0.0285(9) 0.0111(7) 0.0161(8) -0.0002(6) 0.0035(6) 0.0005(6)
C22 0.0248(8) 0.0152(7) 0.0149(7) 0.0032(6) 0.0057(6) 0.0007(6)
C23 0.0192(7) 0.0155(7) 0.0094(6) -0.0007(5) 0.0034(5) 0.0031(6)
C24 0.0187(7) 0.0176(7) 0.0114(7) 0.0016(5) -0.0014(5) 0.0057(6)
C25 0.0234(8) 0.0150(7) 0.0130(7) -0.0003(5) 0.0072(6) 0.0067(6)
C26 0.0314(9) 0.0216(8) 0.0161(8) -0.0059(6) -0.0075(6) 0.0185(7)
C27 0.0366(10) 0.0273(9) 0.0208(9) -0.0015(7) 0.0000(7) 0.0184(8)
C28 0.0451(12) 0.0223(9) 0.0331(11) -0.0029(8) -0.0071(9) 0.0136(9)
C29 0.0581(15) 0.0391(12) 0.0369(12) -0.0196(10) -0.0055(11) 0.0289(12)
C30 0.0506(15) 0.0638(17) 0.0427(14) -0.0207(12) 0.0111(11) 0.0282(14)
C31 0.0341(11) 0.0404(12) 0.0337(11) -0.0094(9) 0.0022(9) 0.0123(9)
C32 0.0180(7) 0.0166(7) 0.0139(7) -0.0005(5) -0.0014(5) 0.0091(6)
C33 0.0164(7) 0.0141(7) 0.0138(7) 0.0016(5) 0.0016(5) 0.0069(6)
C34 0.0202(7) 0.0168(7) 0.0148(7) -0.0013(6) -0.0001(6) 0.0068(6)
C35 0.0196(7) 0.0219(8) 0.0133(7) 0.0003(6) -0.0015(6) 0.0083(6)
C36 0.0191(7) 0.0224(8) 0.0163(7) 0.0033(6) 0.0006(6) 0.0121(6)
C37 0.0230(8) 0.0200(7) 0.0177(8) -0.0022(6) -0.0029(6) 0.0138(6)
C81 0.078(2) 0.0205(10) 0.0583(17) 0.0034(10) -0.0200(15) 0.0243(12)
C82 0.0601(16) 0.0264(10) 0.0540(15) 0.0130(10) 0.0298(13) 0.0230(11)
C83 0.0384(12) 0.0199(9) 0.0673(18) 0.0012(10) 0.0036(12) 0.0068(9)
C84 0.073(2) 0.0397(13) 0.0513(16) 0.0106(11) 0.0082(14) 0.0359(14)
C85 0.0668(19) 0.0544(16) 0.0683(19) 0.0416(15) 0.0328(16) 0.0411(15)
C86 0.0271(11) 0.0283(11) 0.120(3) 0.0359(15) 0.0036(14) 0.0093(9)
C87 0.235(6) 0.0459(18) 0.081(3) -0.0172(17) -0.082(3) 0.072(3)

loop_
_atom_type_symbol
_atom_type_description
_atom_type_scat_dispersion_real
_atom_type_scat_dispersion_imag
_atom_type_scat_source
C C 0.0033 0.0016 'International Tables Vol C Tables 4.2.6.8 and 6.1.1.4'
H H 0.0000 0.0000 'International Tables Vol C Tables 4.2.6.8 and 6.1.1.4'
F F 0.0171 0.0103 'International Tables Vol C Tables 4.2.6.8 and 6.1.1.4'
K K 0.2009 0.2494 'International Tables Vol C Tables 4.2.6.8 and 6.1.1.4'
N N 0.0061 0.0033 'International Tables Vol C Tables 4.2.6.8 and 6.1.1.4'
Zr Zr -2.9673 0.5597 'International Tables Vol C Tables 4.2.6.8 and 6.1.1.4'

loop_
_exptl_crystal_face_index_h
_exptl_crystal_face_index_k
_exptl_crystal_face_index_l
_exptl_crystal_face_perp_dist
_exptl_oxdiff_crystal_face_indexfrac_h
_exptl_oxdiff_crystal_face_indexfrac_k
_exptl_oxdiff_crystal_face_indexfrac_l
_exptl_oxdiff_crystal_face_x
_exptl_oxdiff_crystal_face_y
_exptl_oxdiff_crystal_face_z
-13 5 -8 0.0788 -12.9917 5.0014 -7.9923 -0.0273 -0.5391 0.8478
0 -17 3 0.0244 -0.0018 -16.9878 2.9932 -0.9734 -0.0818 -0.0319
0 17 -3 0.0244 0.0018 16.9878 -2.9932 0.9734 0.0818 0.0319
3 0 -23 0.0925 2.9994 0.0023 -22.9855 0.0317 0.6820 0.6991
-5 1 23 0.1122 -4.9982 0.9975 22.9860 -0.0206 -0.7923 -0.6143
13 -5 8 0.0788 12.9917 -5.0014 7.9923 0.0273 0.5391 -0.8478

loop_
_geom_angle_atom_site_label_1
_geom_angle_atom_site_label_2
_geom_angle_atom_site_label_3
_geom_angle
_geom_angle_site_symmetry_1
_geom_angle_site_symmetry_3
N6 Zr F9 107.95(5) . .
N6 Zr N2 98.18(5) . .
F9 Zr N2 131.80(4) . .
N6 Zr N1 98.62(5) . .
F9 Zr N1 133.20(4) . .
N2 Zr N1 79.03(4) . .
N6 Zr N3 172.94(5) . .
F9 Zr N3 78.85(4) . .
N2 Zr N3 77.98(5) . .
N1 Zr N3 74.92(4) . .
N6 Zr N4 89.70(5) . .
F9 Zr N4 73.32(4) . .
N2 Zr N4 147.82(4) . .
N1 Zr N4 68.94(4) . .
N3 Zr N4 90.55(4) . .
N6 Zr N5 90.84(5) . .
F9 Zr N5 71.79(4) . .
N2 Zr N5 67.97(4) . .
N1 Zr N5 146.66(4) . .
N3 Zr N5 93.16(4) . .
N4 Zr N5 143.44(4) . .
N6 Zr K 55.14(4) . .
F9 Zr K 162.72(3) . .
N2 Zr K 55.44(3) . .
N1 Zr K 59.52(3) . .
N3 Zr K 118.18(3) . .
N4 Zr K 107.48(3) . .
N5 Zr K 102.64(3) . .
F3 K N6 165.98(4) . .
F3 K N2 100.97(3) . .
N6 K N2 65.11(4) . .
F3 K F4 54.98(3) . 2_666
N6 K F4 135.99(3) . 2_666
N2 K F4 135.16(3) . 2_666
F3 K C33 136.79(4) . .
N6 K C33 56.56(4) . .
N2 K C33 117.55(4) . .
F4 K C33 82.94(4) 2_666 .
F3 K N1 110.98(3) . .
N6 K N1 63.82(3) . .
N2 K N1 57.04(3) . .
F4 K N1 93.80(3) 2_666 .
C33 K N1 77.98(4) . .
F3 K C85 86.36(6) . .
N6 K C85 101.10(6) . .
N2 K C85 129.53(7) . .
F4 K C85 89.68(7) 2_666 .
C33 K C85 83.80(6) . .
N1 K C85 160.86(6) . .
F3 K F5 56.94(3) . .
N6 K F5 110.69(3) . .
N2 K F5 56.26(3) . .
F4 K F5 111.76(3) 2_666 .
C33 K F5 164.22(4) . .
N1 K F5 105.67(3) . .
C85 K F5 90.39(6) . .
F3 K N7 163.96(4) . .
N6 K N7 25.03(4) . .
N2 K N7 87.29(4) . .
F4 K N7 126.70(3) 2_666 .
C33 K N7 44.61(4) . .
N1 K N7 85.05(4) . .
C85 K N7 77.83(6) . .
F5 K N7 119.80(4) . .
F3 K C18 98.90(3) . .
N6 K C18 67.84(4) . .
N2 K C18 24.79(3) . .
F4 K C18 149.76(3) 2_666 .
C33 K C18 124.30(4) . .
N1 K C18 81.10(3) . .
C85 K C18 104.88(7) . .
F5 K C18 43.40(3) . .
N7 K C18 82.80(4) . .
F3 K C32 148.43(4) . .
N6 K C32 45.13(4) . .
N2 K C32 110.07(4) . .
F4 K C32 103.08(3) 2_666 .
C33 K C32 24.88(4) . .
N1 K C32 91.17(4) . .
C85 K C32 69.73(6) . .
F5 K C32 139.71(3) . .
N7 K C32 24.12(4) . .
C18 K C32 106.80(4) . .
F3 K C84 74.19(6) . .
N6 K C84 108.27(6) . .
N2 K C84 111.03(6) . .
F4 K C84 98.56(6) 2_666 .
C33 K C84 106.59(6) . .
N1 K C84 167.23(6) . .
C85 K C84 23.66(7) . .
F5 K C84 66.73(6) . .
N7 K C84 90.05(6) . .
C18 K C84 86.60(6) . .
C32 K C84 89.12(6) . .
F3 K HB 70.9(4) . .
N6 K HB 102.5(4) . .
N2 K HB 63.6(4) . .
F4 K HB 72.3(4) 2_666 .
C33 K HB 108.2(4) . .
N1 K HB 40.1(4) . .
C85 K HB 156.4(4) . .
F5 K HB 82.6(4) . .
N7 K HB 125.1(4) . .
C18 K HB 85.4(4) . .
C32 K HB 128.3(4) . .
C84 K HB 142.4(4) . .
F3 K HA 138.4(4) . .
N6 K HA 52.3(4) . .
N2 K HA 105.2(4) . .
F4 K HA 83.8(4) 2_666 .
C33 K HA 16.9(4) . .
N1 K HA 61.1(4) . .
C85 K HA 100.7(4) . .
F5 K HA 161.1(4) . .
N7 K HA 49.4(4) . .
C18 K HA 118.1(4) . .
C32 K HA 36.9(4) . .
C84 K HA 123.3(4) . .
HB K HA 92.6(6) . .
C14 F3 K 128.08(9) 2_666 .
C15 F4 K 120.71(8) . 2_666
C23 F5 K 91.24(8) . .
C10 N1 C1 116.02(12) . .
C10 N1 Zr 119.15(9) . .
C1 N1 Zr 124.55(9) . .
C10 N1 K 105.77(9) . .
C1 N1 K 89.42(8) . .
Zr N1 K 81.09(4) . .
C18 N2 C3 115.09(12) . .
C18 N2 Zr 116.14(10) . .
C3 N2 Zr 126.28(10) . .
C18 N2 K 92.82(9) . .
C3 N2 K 107.21(9) . .
Zr N2 K 85.38(4) . .
C9 N3 C5 119.08(14) . .
C9 N3 Zr 119.08(10) . .
C5 N3 Zr 121.22(10) . .
C11 N4 C16 108.82(12) . .
C11 N4 C17 113.55(12) . .
C16 N4 C17 109.69(12) . .
C11 N4 Zr 109.03(9) . .
C16 N4 Zr 111.90(9) . .
C17 N4 Zr 103.83(9) . .
C19 N5 C25 114.90(12) . .
C19 N5 C24 108.66(12) . .
C25 N5 C24 109.82(12) . .
C19 N5 Zr 105.39(9) . .
C25 N5 Zr 110.16(9) . .
C24 N5 Zr 107.59(9) . .
N7 N6 Zr 175.02(13) . .
N7 N6 K 92.47(10) . .
Zr N6 K 92.47(5) . .
C32 N7 N6 122.57(13) . .
C32 N7 C26 121.02(14) . .
N6 N7 C26 116.35(13) . .
C32 N7 K 80.50(10) . .
N6 N7 K 62.50(9) . .
C26 N7 K 127.77(14) . .
N1 C1 C2 114.61(12) . .
N1 C1 K 65.15(8) . .
C2 C1 K 108.68(9) . .
N1 C1 H1 109.8(12) . .
C2 C1 H1 107.7(12) . .
K C1 H1 141.4(12) . .
N1 C1 HB 114.0(12) . .
C2 C1 HB 105.4(12) . .
K C1 HB 53.1(12) . .
H1 C1 HB 104.6(17) . .
C5 C2 C4 111.30(13) . .
C5 C2 C3 111.76(12) . .
C4 C2 C3 105.60(12) . .
C5 C2 C1 111.75(12) . .
C4 C2 C1 105.77(12) . .
C3 C2 C1 110.33(12) . .
N2 C3 C2 114.30(12) . .
N2 C3 H3A 108.7 . .
C2 C3 H3A 108.7 . .
N2 C3 H3B 108.7 . .
C2 C3 H3B 108.7 . .
H3A C3 H3B 107.6 . .
C2 C4 H4A 109.5 . .
C2 C4 H4B 109.5 . .
H4A C4 H4B 109.5 . .
C2 C4 H4C 109.5 . .
H4A C4 H4C 109.5 . .
H4B C4 H4C 109.5 . .
N3 C5 C6 119.87(15) . .
N3 C5 C2 118.18(13) . .
C6 C5 C2 121.95(14) . .
C7 C6 C5 120.57(16) . .
C7 C6 H6 119.7 . .
C5 C6 H6 119.7 . .
C6 C7 C8 119.08(16) . .
C6 C7 H7 120.5 . .
C8 C7 H7 120.5 . .
C7 C8 C9 118.01(16) . .
C7 C8 H8 121.0 . .
C9 C8 H8 121.0 . .
N3 C9 C8 123.37(16) . .
N3 C9 H9 118.3 . .
C8 C9 H9 118.3 . .
N1 C10 C15 126.35(13) . .
N1 C10 C11 118.38(13) . .
C15 C10 C11 115.22(13) . .
C12 C11 C10 120.40(13) . .
C12 C11 N4 123.02(13) . .
C10 C11 N4 116.42(12) . .
F1 C12 C11 121.05(13) . .
F1 C12 C13 116.36(13) . .
C11 C12 C13 122.58(14) . .
F2 C13 C14 121.73(13) . .
F2 C13 C12 120.53(14) . .
C14 C13 C12 117.74(13) . .
F3 C14 C13 119.51(13) 2_666 .
F3 C14 C15 119.55(14) 2_666 .
C13 C14 C15 120.91(14) . .
F4 C15 C14 115.51(13) . .
F4 C15 C10 121.32(13) . .
C14 C15 C10 123.02(14) . .
N4 C16 H16A 109.5 . .
N4 C16 H16B 109.5 . .
H16A C16 H16B 109.5 . .
N4 C16 H16C 109.5 . .
H16A C16 H16C 109.5 . .
H16B C16 H16C 109.5 . .
N4 C17 H17A 109.5 . .
N4 C17 H17B 109.5 . .
H17A C17 H17B 109.5 . .
N4 C17 H17C 109.5 . .
H17A C17 H17C 109.5 . .
H17B C17 H17C 109.5 . .
N2 C18 C23 124.88(14) . .
N2 C18 C19 118.71(13) . .
C23 C18 C19 116.37(13) . .
N2 C18 K 62.39(8) . .
C23 C18 K 84.58(9) . .
C19 C18 K 125.32(10) . .
C20 C19 C18 119.76(14) . .
C20 C19 N5 125.08(14) . .
C18 C19 N5 115.05(13) . .
F8 C20 C21 115.82(14) . .
F8 C20 C19 122.13(14) . .
C21 C20 C19 122.04(15) . .
F7 C21 C22 120.77(15) . .
F7 C21 C20 120.04(15) . .
C22 C21 C20 119.19(15) . .
F6 C22 C21 120.11(15) . .
F6 C22 C23 120.15(15) . .
C21 C22 C23 119.70(15) . .
F5 C23 C22 117.02(14) . .
F5 C23 C18 119.88(13) . .
C22 C23 C18 122.90(14) . .
F5 C23 K 65.70(8) . .
C22 C23 K 131.88(12) . .
C18 C23 K 71.58(9) . .
N5 C24 H24A 109.5 . .
N5 C24 H24B 109.5 . .
H24A C24 H24B 109.5 . .
N5 C24 H24C 109.5 . .
H24A C24 H24C 109.5 . .
H24B C24 H24C 109.5 . .
N5 C25 H25A 109.5 . .
N5 C25 H25B 109.5 . .
H25A C25 H25B 109.5 . .
N5 C25 H25C 109.5 . .
H25A C25 H25C 109.5 . .
H25B C25 H25C 109.5 . .
C31 C26 C27 119.31(17) . .
C31 C26 N7 120.84(19) . .
C27 C26 N7 119.84(18) . .
C28 C27 C26 120.6(2) . .
C28 C27 H27 119.7 . .
C26 C27 H27 119.7 . .
C29 C28 C27 120.1(2) . .
C29 C28 H28 119.9 . .
C27 C28 H28 119.9 . .
C28 C29 C30 119.9(2) . .
C28 C29 H29 120.0 . .
C30 C29 H29 120.0 . .
C29 C30 C31 120.3(2) . .
C29 C30 H30 119.8 . .
C31 C30 H30 119.8 . .
C26 C31 C30 119.7(2) . .
C26 C31 H31 120.1 . .
C30 C31 H31 120.1 . .
N7 C32 C33 120.08(14) . .
N7 C32 C37 121.89(14) . .
C33 C32 C37 118.02(14) . .
N7 C32 K 75.38(10) . .
C33 C32 K 66.76(9) . .
C37 C32 K 128.79(12) . .
C34 C33 C32 120.74(15) . .
C34 C33 K 117.26(11) . .
C32 C33 K 88.37(10) . .
C34 C33 HA 119.8(13) . .
C32 C33 HA 119.4(13) . .
K C33 HA 64.4(13) . .
C35 C34 C33 121.03(15) . .
C35 C34 H34 119.5 . .
C33 C34 H34 119.5 . .
C34 C35 C36 118.59(15) . .
C34 C35 H35 120.7 . .
C36 C35 H35 120.7 . .
C37 C36 C35 121.32(15) . .
C37 C36 H36 119.3 . .
C35 C36 H36 119.3 . .
C36 C37 C32 120.29(15) . .
C36 C37 H37 119.9 . .
C32 C37 H37 119.9 . .
C82 C81 C86 116.3(3) . .
C82 C81 C87 120.5(4) . .
C86 C81 C87 123.1(4) . .
C83 C82 C81 120.1(2) . .
C83 C82 H82 120.0 . .
C81 C82 H82 120.0 . .
C84 C83 C82 122.0(3) . .
C84 C83 H83 119.0 . .
C82 C83 H83 119.0 . .
C83 C84 C85 119.9(3) . .
C83 C84 K 108.27(16) . .
C85 C84 K 68.83(14) . .
C83 C84 H84 120.0 . .
C85 C84 H84 120.0 . .
K C84 H84 92.7 . .
C84 C85 C86 121.5(3) . .
C84 C85 K 87.51(15) . .
C86 C85 K 99.17(17) . .
C84 C85 H85 119.3 . .
C86 C85 H85 119.3 . .
K C85 H85 83.2 . .
C85 C86 C81 120.1(2) . .
C85 C86 H86 119.9 . .
C81 C86 H86 119.9 . .
C81 C87 H87A 109.5 . .
C81 C87 H87B 109.5 . .
H87A C87 H87B 109.5 . .
C81 C87 H87C 109.5 . .
H87A C87 H87C 109.5 . .
H87B C87 H87C 109.5 . .

loop_
_geom_bond_atom_site_label_1
_geom_bond_atom_site_label_2
_geom_bond_distance
_geom_bond_site_symmetry_2
Zr N6 1.8963(13) .
Zr F9 2.0400(9) .
Zr N2 2.2419(13) .
Zr N1 2.2720(12) .
Zr N3 2.4917(13) .
Zr N4 2.5222(13) .
Zr N5 2.5648(13) .
Zr K 3.5368(4) .
K F3 2.7298(11) .
K N6 2.9049(14) .
K N2 2.9220(13) .
K F4 2.9616(10) 2_666
K C33 3.0656(16) .
K N1 3.0853(13) .
K C85 3.119(2) .
K F5 3.1506(11) .
K N7 3.2719(19) .
K C18 3.2936(15) .
K C32 3.3350(17) .
K C84 3.342(3) .
K HB 2.92(2) .
K HA 2.80(2) .
F1 C12 1.3507(17) .
F2 C13 1.3461(17) .
F3 C14 1.3512(17) 2_666
F4 C15 1.3646(17) .
F4 K 2.9616(10) 2_666
F5 C23 1.3536(18) .
F6 C22 1.3452(19) .
F7 C21 1.3496(18) .
F8 C20 1.3539(18) .
N1 C10 1.3703(18) .
N1 C1 1.4600(19) .
N2 C18 1.3828(18) .
N2 C3 1.4627(19) .
N3 C9 1.346(2) .
N3 C5 1.356(2) .
N4 C11 1.4443(18) .
N4 C16 1.486(2) .
N4 C17 1.490(2) .
N5 C19 1.4434(19) .
N5 C25 1.483(2) .
N5 C24 1.486(2) .
N6 N7 1.3858(19) .
N7 C32 1.382(2) .
N7 C26 1.427(2) .
C1 C2 1.546(2) .
C1 H1 0.97(2) .
C1 HB 0.98(2) .
C2 C5 1.527(2) .
C2 C4 1.538(2) .
C2 C3 1.544(2) .
C3 H3A 0.9900 .
C3 H3B 0.9900 .
C4 H4A 0.9800 .
C4 H4B 0.9800 .
C4 H4C 0.9800 .
C5 C6 1.399(2) .
C6 C7 1.384(3) .
C6 H6 0.9500 .
C7 C8 1.384(3) .
C7 H7 0.9500 .
C8 C9 1.386(2) .
C8 H8 0.9500 .
C9 H9 0.9500 .
C10 C15 1.408(2) .
C10 C11 1.425(2) .
C11 C12 1.384(2) .
C12 C13 1.386(2) .
C13 C14 1.373(2) .
C14 F3 1.3511(17) 2_666
C14 C15 1.381(2) .
C16 H16A 0.9800 .
C16 H16B 0.9800 .
C16 H16C 0.9800 .
C17 H17A 0.9800 .
C17 H17B 0.9800 .
C17 H17C 0.9800 .
C18 C23 1.403(2) .
C18 C19 1.422(2) .
C19 C20 1.386(2) .
C20 C21 1.385(2) .
C21 C22 1.372(2) .
C22 C23 1.385(2) .
C24 H24A 0.9800 .
C24 H24B 0.9800 .
C24 H24C 0.9800 .
C25 H25A 0.9800 .
C25 H25B 0.9800 .
C25 H25C 0.9800 .
C26 C31 1.382(3) .
C26 C27 1.385(3) .
C27 C28 1.384(3) .
C27 H27 0.9500 .
C28 C29 1.373(4) .
C28 H28 0.9500 .
C29 C30 1.374(4) .
C29 H29 0.9500 .
C30 C31 1.398(3) .
C30 H30 0.9500 .
C31 H31 0.9500 .
C32 C33 1.403(2) .
C32 C37 1.411(2) .
C33 C34 1.389(2) .
C33 HA 0.90(2) .
C34 C35 1.387(2) .
C34 H34 0.9500 .
C35 C36 1.393(2) .
C35 H35 0.9500 .
C36 C37 1.385(2) .
C36 H36 0.9500 .
C37 H37 0.9500 .
C81 C82 1.403(4) .
C81 C86 1.424(4) .
C81 C87 1.493(4) .
C82 C83 1.372(4) .
C82 H82 0.9500 .
C83 C84 1.340(4) .
C83 H83 0.9500 .
C84 C85 1.342(4) .
C84 H84 0.9500 .
C85 C86 1.368(5) .
C85 H85 0.9500 .
C86 H86 0.9500 .
C87 H87A 0.9800 .
C87 H87B 0.9800 .
C87 H87C 0.9800 .

loop_
_geom_torsion_atom_site_label_1
_geom_torsion_atom_site_label_2
_geom_torsion_atom_site_label_3
_geom_torsion_atom_site_label_4
_geom_torsion
_geom_torsion_site_symmetry_1
_geom_torsion_site_symmetry_4
F9 Zr N6 K -175.97(3) . .
N2 Zr N6 K -37.00(5) . .
N1 Zr N6 K 43.05(5) . .
N4 Zr N6 K 111.69(4) . .
N5 Zr N6 K -104.86(4) . .
K N6 N7 C32 -56.40(19) . .
K N6 N7 C26 120.85(17) . .
C10 N1 C1 C2 152.55(13) . .
Zr N1 C1 C2 -21.39(18) . .
K N1 C1 C2 -100.14(12) . .
C10 N1 C1 K -107.31(12) . .
Zr N1 C1 K 78.75(8) . .
N1 C1 C2 C5 -51.92(17) . .
K C1 C2 C5 -122.46(10) . .
N1 C1 C2 C4 -173.18(13) . .
K C1 C2 C4 116.28(10) . .
N1 C1 C2 C3 73.07(16) . .
K C1 C2 C3 2.53(14) . .
C18 N2 C3 C2 -177.37(13) . .
Zr N2 C3 C2 -16.07(19) . .
K N2 C3 C2 80.98(13) . .
C5 C2 C3 N2 72.56(17) . .
C4 C2 C3 N2 -166.27(13) . .
C1 C2 C3 N2 -52.42(17) . .
C9 N3 C5 C6 -1.7(2) . .
Zr N3 C5 C6 169.18(12) . .
C9 N3 C5 C2 177.44(13) . .
Zr N3 C5 C2 -11.69(18) . .
C4 C2 C5 N3 -172.45(13) . .
C3 C2 C5 N3 -54.65(17) . .
C1 C2 C5 N3 69.54(17) . .
C4 C2 C5 C6 6.7(2) . .
C3 C2 C5 C6 124.46(16) . .
C1 C2 C5 C6 -111.36(16) . .
N3 C5 C6 C7 1.5(3) . .
C2 C5 C6 C7 -177.56(16) . .
C5 C6 C7 C8 -0.2(3) . .
C6 C7 C8 C9 -0.8(3) . .
C5 N3 C9 C8 0.6(2) . .
Zr N3 C9 C8 -170.47(13) . .
C7 C8 C9 N3 0.7(3) . .
C1 N1 C10 C15 29.8(2) . .
Zr N1 C10 C15 -155.94(12) . .
K N1 C10 C15 -67.48(15) . .
C1 N1 C10 C11 -153.00(13) . .
Zr N1 C10 C11 21.29(17) . .
K N1 C10 C11 109.75(12) . .
N1 C10 C11 C12 178.64(13) . .
C15 C10 C11 C12 -3.8(2) . .
N1 C10 C11 N4 3.03(19) . .
C15 C10 C11 N4 -179.44(12) . .
C16 N4 C11 C12 -74.86(17) . .
C17 N4 C11 C12 47.61(19) . .
Zr N4 C11 C12 162.83(12) . .
C16 N4 C11 C10 100.62(15) . .
C17 N4 C11 C10 -136.91(14) . .
Zr N4 C11 C10 -21.68(14) . .
C10 C11 C12 F1 -174.93(13) . .
N4 C11 C12 F1 0.4(2) . .
C10 C11 C12 C13 3.6(2) . .
N4 C11 C12 C13 178.89(14) . .
F1 C12 C13 F2 -1.5(2) . .
C11 C12 C13 F2 179.94(13) . .
F1 C12 C13 C14 177.93(13) . .
C11 C12 C13 C14 -0.6(2) . .
F2 C13 C14 F3 -4.0(2) . 2_666
C12 C13 C14 F3 176.63(13) . 2_666
F2 C13 C14 C15 177.60(14) . .
C12 C13 C14 C15 -1.8(2) . .
K F4 C15 C14 9.44(17) 2_666 .
K F4 C15 C10 -174.99(10) 2_666 .
F3 C14 C15 F4 -1.6(2) 2_666 .
C13 C14 C15 F4 176.83(13) . .
F3 C14 C15 C10 -177.08(13) 2_666 .
C13 C14 C15 C10 1.3(2) . .
N1 C10 C15 F4 3.6(2) . .
C11 C10 C15 F4 -173.75(13) . .
N1 C10 C15 C14 178.78(14) . .
C11 C10 C15 C14 1.5(2) . .
C3 N2 C18 C23 -50.1(2) . .
Zr N2 C18 C23 146.59(13) . .
K N2 C18 C23 60.36(16) . .
C3 N2 C18 C19 132.29(15) . .
Zr N2 C18 C19 -30.98(17) . .
K N2 C18 C19 -117.22(13) . .
C3 N2 C18 K -110.49(12) . .
Zr N2 C18 K 86.23(7) . .
N2 C18 C19 C20 179.87(14) . .
C23 C18 C19 C20 2.1(2) . .
K C18 C19 C20 104.92(15) . .
N2 C18 C19 N5 -3.7(2) . .
C23 C18 C19 N5 178.47(13) . .
K C18 C19 N5 -78.70(15) . .
C25 N5 C19 C20 -32.7(2) . .
C24 N5 C19 C20 90.75(18) . .
Zr N5 C19 C20 -154.17(14) . .
C25 N5 C19 C18 151.13(14) . .
C24 N5 C19 C18 -85.41(16) . .
Zr N5 C19 C18 29.66(15) . .
C18 C19 C20 F8 176.95(14) . .
N5 C19 C20 F8 1.0(3) . .
C18 C19 C20 C21 -2.1(3) . .
N5 C19 C20 C21 -178.08(16) . .
F8 C20 C21 F7 2.5(3) . .
C19 C20 C21 F7 -178.44(16) . .
F8 C20 C21 C22 -177.73(16) . .
C19 C20 C21 C22 1.4(3) . .
F7 C21 C22 F6 1.4(3) . .
C20 C21 C22 F6 -178.45(16) . .
F7 C21 C22 C23 179.07(17) . .
C20 C21 C22 C23 -0.7(3) . .
K F5 C23 C22 126.29(14) . .
K F5 C23 C18 -48.75(15) . .
F6 C22 C23 F5 3.7(2) . .
C21 C22 C23 F5 -173.98(16) . .
F6 C22 C23 C18 178.61(16) . .
C21 C22 C23 C18 0.9(3) . .
F6 C22 C23 K 84.3(2) . .
C21 C22 C23 K -93.37(19) . .
N2 C18 C23 F5 -4.4(2) . .
C19 C18 C23 F5 173.19(14) . .
K C18 C23 F5 46.24(14) . .
N2 C18 C23 C22 -179.17(16) . .
C19 C18 C23 C22 -1.5(2) . .
K C18 C23 C22 -128.50(16) . .
N2 C18 C23 K -50.68(13) . .
C19 C18 C23 K 126.95(13) . .
C32 N7 C26 C31 -75.6(3) . .
N6 N7 C26 C31 107.2(2) . .
K N7 C26 C31 -178.40(15) . .
C32 N7 C26 C27 105.4(2) . .
N6 N7 C26 C27 -71.9(2) . .
K N7 C26 C27 2.5(2) . .
C31 C26 C27 C28 0.2(3) . .
N7 C26 C27 C28 179.29(17) . .
C26 C27 C28 C29 -0.1(3) . .
C27 C28 C29 C30 0.1(4) . .
C28 C29 C30 C31 -0.1(4) . .
C27 C26 C31 C30 -0.3(3) . .
N7 C26 C31 C30 -179.3(2) . .
C29 C30 C31 C26 0.2(4) . .
N6 N7 C32 C33 -3.0(3) . .
C26 N7 C32 C33 179.88(18) . .
K N7 C32 C33 -51.51(15) . .
N6 N7 C32 C37 175.40(17) . .
C26 N7 C32 C37 -1.7(3) . .
K N7 C32 C37 126.88(16) . .
N6 N7 C32 K 48.51(17) . .
C26 N7 C32 K -128.6(2) . .
N7 C32 C33 C34 176.59(17) . .
C37 C32 C33 C34 -1.9(2) . .
K C32 C33 C34 121.07(16) . .
N7 C32 C33 K 55.52(17) . .
C37 C32 C33 K -122.94(15) . .
C32 C33 C34 C35 1.1(3) . .
K C33 C34 C35 106.67(16) . .
C33 C34 C35 C36 0.2(3) . .
C34 C35 C36 C37 -0.5(3) . .
C35 C36 C37 C32 -0.3(3) . .
N7 C32 C37 C36 -176.93(18) . .
C33 C32 C37 C36 1.5(3) . .
K C32 C37 C36 -80.1(2) . .
C86 C81 C82 C83 0.2(3) . .
C87 C81 C82 C83 -177.5(2) . .
C81 C82 C83 C84 1.6(3) . .
C82 C83 C84 C85 -1.6(4) . .
C82 C83 C84 K -77.2(2) . .
C83 C84 C85 C86 -0.3(4) . .
K C84 C85 C86 99.2(2) . .
C83 C84 C85 K -99.5(2) . .
C84 C85 C86 C81 2.1(4) . .
K C85 C86 C81 94.8(2) . .
C82 C81 C86 C85 -2.0(3) . .
C87 C81 C86 C85 175.7(2) . .
